data_4334481
loop_
_publ_author_name
'Mei Wang'
'Jason England'
'Thomas Weyherm\"uller'
'Swarna-Latha Kokatam'
'Christopher J. Pollock'
'Serena DeBeer'
'Jingmei Shen'
'Glenn P.A. Yap'
'Klaus H. Theopold'
'Karl Wieghardt'

_publ_section_title
;
 New Complexes of Chromium(III) Containing Organic \p-Radical Ligands: An
 Experimental and Density Functional Theory Study
;
_journal_name_full 'Inorganic Chemistry'
_journal_page_first 4472
_journal_page_last 4487
_journal_paper_doi 10.1021/ic302743s
_journal_volume 52
_journal_year 2013
_chemical_compound_source 'acetonitrile, diethylether'
_chemical_formula_moiety 'C46 H46 Cr N6 O4, 2(F6 P), 0.11(H2 O)'
_chemical_formula_sum 'C46 H46.22 Cr F12 N6 O4.11 P2'
_chemical_formula_weight 1090.72
_chemical_name_systematic
; 
 ? 
;
_space_group_IT_number 14
_symmetry_cell_setting monoclinic
_symmetry_Int_Tables_number 14
_symmetry_space_group_name_Hall '-P 2ybc'
_symmetry_space_group_name_H-M 'P 1 21/c 1'
_atom_sites_solution_hydrogens geom
_atom_sites_solution_primary direct
_atom_sites_solution_secondary difmap
_audit_block_code WGT-JE-011-04
_audit_creation_date 2011-11-18
_audit_creation_method SHELXL-97
_cell_angle_alpha 90.00
_cell_angle_beta 113.881(10)
_cell_angle_gamma 90.00
_cell_formula_units_Z 4
_cell_length_a 18.281(3)
_cell_length_b 16.469(2)
_cell_length_c 17.2442(9)
_cell_measurement_reflns_used 75223
_cell_measurement_temperature 100(2)
_cell_measurement_theta_max 27.9999
_cell_measurement_theta_min 2.6747
_cell_volume 4747.2(11)
_computing_cell_refinement 'DENZO (Bruker AXS, 2006)'
_computing_data_collection 'DATCOL (Bruker AXS, 2006)'
_computing_data_reduction 'DENZO (Bruker AXS, 2006)'
_computing_structure_refinement 'SHELXL-97 (Sheldrick, 1997)'
_computing_structure_solution 'SHELXS-97 (Sheldrick, 1990)'
_diffrn_ambient_temperature 100(2)
_diffrn_detector_area_resol_mean 18.02
_diffrn_measured_fraction_theta_full 0.993
_diffrn_measured_fraction_theta_max 0.993
_diffrn_measurement_device_type 'Bruker AXS Enraf-Nonius KappaCCD'
_diffrn_measurement_method 'CCD \f- and \w-scans'
_diffrn_radiation_monochromator graphite
_diffrn_radiation_source '0.2 x 2mm^2^ focus rotating anode'
_diffrn_radiation_type MoK\a
_diffrn_radiation_wavelength 0.71073
_diffrn_reflns_av_R_equivalents 0.0810
_diffrn_reflns_av_sigmaI/netI 0.0578
_diffrn_reflns_limit_h_max 24
_diffrn_reflns_limit_h_min -24
_diffrn_reflns_limit_k_max 21
_diffrn_reflns_limit_k_min -21
_diffrn_reflns_limit_l_max 22
_diffrn_reflns_limit_l_min -22
_diffrn_reflns_number 67625
_diffrn_reflns_theta_full 28.05
_diffrn_reflns_theta_max 28.05
_diffrn_reflns_theta_min 2.67
_exptl_absorpt_coefficient_mu 0.407
_exptl_absorpt_correction_T_max 0.96887
_exptl_absorpt_correction_T_min 0.92609
_exptl_absorpt_correction_type gaussian
_exptl_absorpt_process_details 'SADABS (Bruker AXS, 2008)'
_exptl_crystal_colour black
_exptl_crystal_density_diffrn 1.526
_exptl_crystal_description prism
_exptl_crystal_F_000 2236
_exptl_crystal_size_max 0.20
_exptl_crystal_size_mid 0.19
_exptl_crystal_size_min 0.08
_refine_diff_density_max 0.355
_refine_diff_density_min -0.599
_refine_diff_density_rms 0.076
_refine_ls_extinction_method none
_refine_ls_goodness_of_fit_ref 1.078
_refine_ls_hydrogen_treatment constr
_refine_ls_matrix_type full
_refine_ls_number_parameters 657
_refine_ls_number_reflns 11456
_refine_ls_number_restraints 0
_refine_ls_restrained_S_all 1.078
_refine_ls_R_factor_all 0.0870
_refine_ls_R_factor_gt 0.0528
_refine_ls_shift/su_max 0.000
_refine_ls_shift/su_mean 0.000
_refine_ls_structure_factor_coef Fsqd
_refine_ls_weighting_details 'calc w=1/[\s^2^(Fo^2^)+(0.0220P)^2^+7.3914P] where P=(Fo^2^+2Fc^2^)/3'
_refine_ls_weighting_scheme calc
_refine_ls_wR_factor_gt 0.0978
_refine_ls_wR_factor_ref 0.1125
_reflns_number_gt 8218
_reflns_number_total 11456
_reflns_threshold_expression >2sigma(I)
_cod_data_source_file ic302743s_si_002_6.cif
_cod_data_source_block 6
_cod_original_cell_volume 4747.2(10)
_cod_original_sg_symbol_Hall '-p 2ybc'
_cod_original_sg_symbol_H-M 'P 21/c'
_cod_database_code 4334481

loop_
_symmetry_equiv_pos_as_xyz
'x, y, z'
'-x, y+1/2, -z+1/2'
'-x, -y, -z'
'x, -y-1/2, z-1/2'

loop_
_atom_site_label
_atom_site_type_symbol
_atom_site_fract_x
_atom_site_fract_y
_atom_site_fract_z
_atom_site_U_iso_or_equiv
_atom_site_adp_type
_atom_site_occupancy
_atom_site_symmetry_multiplicity
_atom_site_calc_flag
_atom_site_refinement_flags
Cr1 Cr 0.27752(2) 0.45819(2) 0.09124(2) 0.01383(9) Uani 1 1 d .
N1 N 0.28687(15) 0.36275(14) 0.01576(13) 0.0239(5) Uani 1 1 d .
C2 C 0.2957(2) 0.29044(17) 0.04888(17) 0.0290(7) Uani 1 1 d .
C3 C 0.31583(17) 0.29050(16) 0.14189(16) 0.0203(6) Uani 1 1 d .
C4 C 0.34051(18) 0.22537(16) 0.19741(17) 0.0246(6) Uani 1 1 d .
H4 H 0.3437 0.1723 0.1774 0.030 Uiso 1 1 calc R
C5 C 0.36055(17) 0.23940(16) 0.28335(17) 0.0231(6) Uani 1 1 d .
H5 H 0.3793 0.1958 0.3226 0.028 Uiso 1 1 calc R
C6 C 0.35337(16) 0.31618(16) 0.31205(16) 0.0188(5) Uani 1 1 d .
H6 H 0.3675 0.3262 0.3706 0.023 Uiso 1 1 calc R
C7 C 0.32496(15) 0.37830(15) 0.25274(15) 0.0162(5) Uani 1 1 d .
N8 N 0.30823(13) 0.36442(12) 0.17035(12) 0.0152(4) Uani 1 1 d .
C9 C 0.30481(15) 0.46150(15) 0.26890(15) 0.0170(5) Uani 1 1 d .
N10 N 0.27664(13) 0.50730(13) 0.20114(13) 0.0171(5) Uani 1 1 d .
C11 C 0.24249(15) 0.58587(15) 0.20402(15) 0.0165(5) Uani 1 1 d .
C12 C 0.27745(16) 0.65637(16) 0.19163(16) 0.0195(5) Uani 1 1 d .
H12 H 0.3256 0.6534 0.1831 0.023 Uiso 1 1 calc R
C13 C 0.24279(16) 0.73147(16) 0.19158(16) 0.0199(6) Uani 1 1 d .
H13 H 0.2672 0.7798 0.1835 0.024 Uiso 1 1 calc R
C14 C 0.17202(16) 0.73509(15) 0.20343(16) 0.0199(6) Uani 1 1 d .
C15 C 0.13702(17) 0.66396(16) 0.21589(17) 0.0226(6) Uani 1 1 d .
H15 H 0.0889 0.6667 0.2244 0.027 Uiso 1 1 calc R
C16 C 0.17178(16) 0.58951(16) 0.21601(16) 0.0203(6) Uani 1 1 d .
H16 H 0.1476 0.5411 0.2242 0.024 Uiso 1 1 calc R
O17 O 0.13244(12) 0.80511(11) 0.20371(13) 0.0256(4) Uani 1 1 d .
C18 C 0.17185(19) 0.88022(16) 0.20480(19) 0.0284(7) Uani 1 1 d .
H18A H 0.2233 0.8816 0.2541 0.043 Uiso 1 1 calc R
H18B H 0.1384 0.9253 0.2083 0.043 Uiso 1 1 calc R
H18C H 0.1809 0.8853 0.1527 0.043 Uiso 1 1 calc R
C19 C 0.31487(17) 0.48512(17) 0.35596(15) 0.0219(6) Uani 1 1 d .
H19A H 0.3044 0.5434 0.3573 0.033 Uiso 1 1 calc R
H19B H 0.3697 0.4731 0.3961 0.033 Uiso 1 1 calc R
H19C H 0.2771 0.4544 0.3718 0.033 Uiso 1 1 calc R
C20 C 0.28578(18) 0.21095(16) 0.00474(17) 0.0245(6) Uani 1 1 d .
H20A H 0.2355 0.1857 -0.0002 0.037 Uiso 1 1 calc R
H20B H 0.3307 0.1753 0.0373 0.037 Uiso 1 1 calc R
H20C H 0.2846 0.2195 -0.0520 0.037 Uiso 1 1 calc R
C21 C 0.26999(17) 0.37842(16) -0.07184(15) 0.0197(6) Uani 1 1 d .
C22 C 0.20203(16) 0.34961(16) -0.13792(16) 0.0213(6) Uani 1 1 d .
H22 H 0.1669 0.3139 -0.1263 0.026 Uiso 1 1 calc R
C23 C 0.18478(17) 0.37253(16) -0.22128(16) 0.0218(6) Uani 1 1 d .
H23 H 0.1376 0.3534 -0.2662 0.026 Uiso 1 1 calc R
C24 C 0.23663(17) 0.42318(16) -0.23837(15) 0.0202(6) Uani 1 1 d .
C25 C 0.30531(17) 0.45231(16) -0.17207(16) 0.0201(5) Uani 1 1 d .
H25 H 0.3410 0.4873 -0.1837 0.024 Uiso 1 1 calc R
C26 C 0.32122(17) 0.43005(16) -0.08958(16) 0.0204(6) Uani 1 1 d .
H26 H 0.3677 0.4503 -0.0445 0.025 Uiso 1 1 calc R
O27 O 0.22633(13) 0.44830(12) -0.31777(11) 0.0267(5) Uani 1 1 d .
C28 C 0.1537(2) 0.4231(2) -0.38709(17) 0.0383(8) Uani 1 1 d .
H28A H 0.1530 0.3637 -0.3917 0.057 Uiso 1 1 calc R
H28B H 0.1514 0.4471 -0.4400 0.057 Uiso 1 1 calc R
H28C H 0.1075 0.4411 -0.3766 0.057 Uiso 1 1 calc R
N31 N 0.15465(13) 0.44619(13) 0.02615(12) 0.0173(5) Uani 1 1 d .
C32 C 0.12029(16) 0.50061(16) -0.03400(15) 0.0196(6) Uani 1 1 d .
C33 C 0.17410(16) 0.56344(16) -0.03847(15) 0.0194(6) Uani 1 1 d .
C34 C 0.15364(18) 0.63149(17) -0.09045(16) 0.0241(6) Uani 1 1 d .
H34 H 0.0999 0.6398 -0.1296 0.029 Uiso 1 1 calc R
C35 C 0.21310(18) 0.68757(17) -0.08435(17) 0.0270(6) Uani 1 1 d .
H35 H 0.1995 0.7352 -0.1183 0.032 Uiso 1 1 calc R
C36 C 0.29144(18) 0.67395(17) -0.02916(17) 0.0252(6) Uani 1 1 d .
H36 H 0.3321 0.7116 -0.0254 0.030 Uiso 1 1 calc R
C37 C 0.31018(16) 0.60397(16) 0.02122(16) 0.0194(5) Uani 1 1 d .
N38 N 0.25152(13) 0.55027(12) 0.01693(12) 0.0156(4) Uani 1 1 d .
C39 C 0.38749(16) 0.57878(16) 0.08230(16) 0.0206(6) Uani 1 1 d .
N40 N 0.38632(13) 0.50947(13) 0.12049(13) 0.0173(5) Uani 1 1 d .
C41 C 0.45785(16) 0.47854(15) 0.18754(16) 0.0184(5) Uani 1 1 d .
C42 C 0.48949(18) 0.51619(17) 0.26609(17) 0.0269(7) Uani 1 1 d .
H42 H 0.4652 0.5642 0.2750 0.032 Uiso 1 1 calc R
C43 C 0.55649(18) 0.48458(17) 0.33219(17) 0.0259(6) Uani 1 1 d .
H43 H 0.5777 0.5107 0.3859 0.031 Uiso 1 1 calc R
C44 C 0.59178(16) 0.41493(17) 0.31878(16) 0.0225(6) Uani 1 1 d .
C45 C 0.55995(17) 0.37677(17) 0.24021(17) 0.0257(6) Uani 1 1 d .
H45 H 0.5842 0.3287 0.2312 0.031 Uiso 1 1 calc R
C46 C 0.49294(16) 0.40838(16) 0.17473(16) 0.0212(6) Uani 1 1 d .
H46 H 0.4712 0.3819 0.1212 0.025 Uiso 1 1 calc R
O47 O 0.65800(12) 0.37826(13) 0.37822(12) 0.0299(5) Uani 1 1 d .
C48 C 0.69293(19) 0.4158(2) 0.45987(17) 0.0340(7) Uani 1 1 d .
H48A H 0.7097 0.4711 0.4540 0.051 Uiso 1 1 calc R
H48B H 0.7395 0.3843 0.4967 0.051 Uiso 1 1 calc R
H48C H 0.6535 0.4177 0.4849 0.051 Uiso 1 1 calc R
C49 C 0.46093(18) 0.62824(19) 0.0995(2) 0.0341(7) Uani 1 1 d .
H49A H 0.4628 0.6735 0.1372 0.051 Uiso 1 1 calc R
H49B H 0.4597 0.6496 0.0460 0.051 Uiso 1 1 calc R
H49C H 0.5084 0.5941 0.1266 0.051 Uiso 1 1 calc R
C50 C 0.03366(18) 0.50300(19) -0.09215(18) 0.0299(7) Uani 1 1 d .
H50A H 0.0265 0.4815 -0.1478 0.045 Uiso 1 1 calc R
H50B H 0.0145 0.5592 -0.0984 0.045 Uiso 1 1 calc R
H50C H 0.0031 0.4699 -0.0684 0.045 Uiso 1 1 calc R
C51 C 0.11107(16) 0.37913(15) 0.03910(15) 0.0172(5) Uani 1 1 d .
C52 C 0.06235(17) 0.32856(16) -0.02597(16) 0.0219(6) Uani 1 1 d .
H52 H 0.0574 0.3380 -0.0822 0.026 Uiso 1 1 calc R
C53 C 0.02070(17) 0.26448(16) -0.01016(16) 0.0223(6) Uani 1 1 d .
H53 H -0.0115 0.2297 -0.0550 0.027 Uiso 1 1 calc R
C54 C 0.02667(17) 0.25183(16) 0.07201(17) 0.0219(6) Uani 1 1 d .
C55 C 0.07739(17) 0.30111(15) 0.13844(16) 0.0204(6) Uani 1 1 d .
H55 H 0.0828 0.2915 0.1948 0.025 Uiso 1 1 calc R
C56 C 0.11907(16) 0.36314(15) 0.12189(15) 0.0187(5) Uani 1 1 d .
H56 H 0.1539 0.3957 0.1673 0.022 Uiso 1 1 calc R
O57 O -0.01236(13) 0.19220(12) 0.09536(12) 0.0287(5) Uani 1 1 d .
C58 C -0.07020(19) 0.14524(19) 0.02824(19) 0.0329(7) Uani 1 1 d .
H58A H -0.1113 0.1814 -0.0105 0.049 Uiso 1 1 calc R
H58B H -0.0952 0.1057 0.0524 0.049 Uiso 1 1 calc R
H58C H -0.0435 0.1166 -0.0029 0.049 Uiso 1 1 calc R
P60 P 0.48638(5) 0.69570(4) 0.44239(4) 0.02070(15) Uani 1 1 d .
F61 F 0.55270(10) 0.76063(10) 0.49967(10) 0.0286(4) Uani 1 1 d .
F62 F 0.51757(10) 0.70662(10) 0.36829(10) 0.0292(4) Uani 1 1 d .
F63 F 0.55018(11) 0.62384(10) 0.48246(10) 0.0299(4) Uani 1 1 d .
F64 F 0.45681(11) 0.68558(11) 0.51745(10) 0.0330(4) Uani 1 1 d .
F65 F 0.42413(10) 0.76869(10) 0.40360(10) 0.0302(4) Uani 1 1 d .
F66 F 0.42117(11) 0.63182(11) 0.38587(11) 0.0385(5) Uani 1 1 d .
P70 P 0.08013(4) 0.42693(5) 0.34966(4) 0.02136(16) Uani 1 1 d .
F71 F 0.06042(12) 0.51625(11) 0.31017(12) 0.0417(5) Uani 1 1 d .
F72 F 0.15733(11) 0.46178(12) 0.42689(10) 0.0383(5) Uani 1 1 d .
F73 F 0.13473(11) 0.41127(11) 0.29779(10) 0.0330(4) Uani 1 1 d .
F74 F 0.00426(10) 0.39270(12) 0.27166(10) 0.0369(4) Uani 1 1 d .
F75 F 0.02693(11) 0.44258(12) 0.40208(11) 0.0373(4) Uani 1 1 d .
F76 F 0.10050(11) 0.33767(11) 0.38848(12) 0.0426(5) Uani 1 1 d .
O80 O -0.0217(11) 0.7079(13) 0.2296(12) 0.033(5) Uani 0.11 1 d P

loop_
_atom_site_aniso_label
_atom_site_aniso_U_11
_atom_site_aniso_U_22
_atom_site_aniso_U_33
_atom_site_aniso_U_23
_atom_site_aniso_U_13
_atom_site_aniso_U_12
Cr1 0.0181(2) 0.01111(19) 0.00818(17) 0.00144(15) 0.00103(15) 0.00120(16)
N1 0.0409(15) 0.0183(12) 0.0114(10) 0.0011(9) 0.0095(10) 0.0007(10)
C2 0.048(2) 0.0183(14) 0.0182(13) 0.0007(11) 0.0110(13) 0.0078(13)
C3 0.0253(15) 0.0164(13) 0.0148(12) 0.0008(10) 0.0037(11) 0.0026(11)
C4 0.0363(17) 0.0123(13) 0.0243(14) 0.0017(11) 0.0113(12) 0.0050(12)
C5 0.0265(15) 0.0186(14) 0.0205(13) 0.0086(11) 0.0057(11) 0.0046(11)
C6 0.0194(14) 0.0189(13) 0.0147(12) 0.0043(10) 0.0036(10) 0.0004(11)
C7 0.0149(13) 0.0160(12) 0.0132(11) 0.0009(9) 0.0010(10) -0.0019(10)
N8 0.0173(11) 0.0147(10) 0.0099(9) 0.0021(8) 0.0018(8) 0.0029(9)
C9 0.0175(13) 0.0141(12) 0.0147(12) 0.0004(9) 0.0016(10) -0.0016(10)
N10 0.0208(12) 0.0135(10) 0.0136(10) 0.0013(8) 0.0033(9) 0.0015(9)
C11 0.0186(13) 0.0153(13) 0.0099(11) -0.0001(9) -0.0003(10) 0.0030(10)
C12 0.0226(14) 0.0178(13) 0.0168(12) -0.0002(10) 0.0064(11) -0.0003(11)
C13 0.0236(14) 0.0142(13) 0.0173(12) 0.0001(10) 0.0036(11) -0.0019(11)
C14 0.0219(14) 0.0136(13) 0.0171(12) -0.0032(10) 0.0004(11) 0.0009(10)
C15 0.0184(14) 0.0191(14) 0.0274(14) -0.0026(11) 0.0064(11) -0.0016(11)
C16 0.0234(15) 0.0138(13) 0.0198(13) -0.0002(10) 0.0046(11) -0.0031(10)
O17 0.0237(11) 0.0119(9) 0.0361(11) -0.0023(8) 0.0067(9) 0.0014(8)
C18 0.0317(17) 0.0147(14) 0.0340(16) -0.0040(12) 0.0082(13) 0.0006(12)
C19 0.0292(16) 0.0203(13) 0.0114(12) -0.0004(10) 0.0032(11) 0.0010(11)
C20 0.0265(16) 0.0217(14) 0.0222(14) -0.0068(11) 0.0066(12) -0.0055(12)
C21 0.0280(15) 0.0147(13) 0.0120(12) -0.0006(9) 0.0037(11) 0.0056(11)
C22 0.0236(15) 0.0204(14) 0.0212(13) -0.0040(11) 0.0102(11) -0.0053(11)
C23 0.0234(15) 0.0201(14) 0.0160(12) -0.0051(10) 0.0019(11) -0.0008(11)
C24 0.0312(16) 0.0149(12) 0.0124(12) 0.0007(10) 0.0067(11) 0.0052(11)
C25 0.0257(15) 0.0170(13) 0.0167(12) -0.0012(10) 0.0076(11) -0.0024(11)
C26 0.0232(14) 0.0178(13) 0.0143(12) -0.0015(10) 0.0014(10) 0.0000(11)
O27 0.0406(12) 0.0241(10) 0.0112(9) 0.0019(7) 0.0060(8) -0.0029(9)
C28 0.056(2) 0.0365(18) 0.0095(13) -0.0005(12) 0.0004(13) -0.0050(16)
N31 0.0202(12) 0.0156(11) 0.0116(10) 0.0024(8) 0.0020(8) -0.0009(9)
C32 0.0220(14) 0.0180(13) 0.0140(12) 0.0020(10) 0.0024(10) 0.0005(11)
C33 0.0239(14) 0.0177(13) 0.0124(12) 0.0027(10) 0.0030(10) 0.0017(11)
C34 0.0274(16) 0.0221(14) 0.0147(12) 0.0067(10) 0.0003(11) 0.0026(12)
C35 0.0357(17) 0.0197(14) 0.0212(14) 0.0084(11) 0.0071(12) 0.0033(12)
C36 0.0288(16) 0.0202(14) 0.0239(14) 0.0064(11) 0.0079(12) -0.0036(12)
C37 0.0225(14) 0.0188(13) 0.0153(12) 0.0021(10) 0.0060(11) -0.0004(11)
N38 0.0192(11) 0.0133(10) 0.0099(9) 0.0016(8) 0.0014(8) 0.0009(9)
C39 0.0227(14) 0.0180(13) 0.0197(13) 0.0021(10) 0.0069(11) 0.0010(11)
N40 0.0181(12) 0.0152(11) 0.0146(10) 0.0011(8) 0.0026(9) 0.0002(9)
C41 0.0177(13) 0.0169(13) 0.0156(12) 0.0008(10) 0.0017(10) -0.0014(10)
C42 0.0309(17) 0.0219(14) 0.0211(14) -0.0063(11) 0.0034(12) 0.0091(12)
C43 0.0267(16) 0.0264(15) 0.0167(13) -0.0082(11) 0.0007(11) 0.0014(12)
C44 0.0184(14) 0.0251(15) 0.0167(12) -0.0012(11) -0.0003(10) 0.0006(11)
C45 0.0260(16) 0.0223(14) 0.0211(14) -0.0069(11) 0.0015(12) 0.0069(12)
C46 0.0213(14) 0.0203(14) 0.0146(12) -0.0054(10) -0.0003(10) 0.0020(11)
O47 0.0223(11) 0.0351(12) 0.0184(10) -0.0065(8) -0.0061(8) 0.0106(9)
C48 0.0275(17) 0.0405(19) 0.0184(14) -0.0061(13) -0.0069(12) 0.0027(14)
C49 0.0240(16) 0.0297(17) 0.0422(18) 0.0114(14) 0.0069(14) -0.0033(13)
C50 0.0223(15) 0.0334(17) 0.0237(14) 0.0124(12) -0.0015(12) -0.0005(13)
C51 0.0189(13) 0.0137(12) 0.0154(12) 0.0031(9) 0.0033(10) 0.0009(10)
C52 0.0278(15) 0.0221(14) 0.0127(12) 0.0002(10) 0.0050(11) 0.0007(11)
C53 0.0254(15) 0.0187(13) 0.0169(13) -0.0032(10) 0.0024(11) -0.0015(11)
C54 0.0269(15) 0.0150(13) 0.0210(13) 0.0027(10) 0.0068(11) -0.0011(11)
C55 0.0297(15) 0.0155(13) 0.0129(12) 0.0014(10) 0.0054(11) 0.0014(11)
C56 0.0230(14) 0.0139(12) 0.0133(12) -0.0001(9) 0.0011(10) 0.0011(10)
O57 0.0385(13) 0.0211(10) 0.0228(10) -0.0002(8) 0.0085(9) -0.0134(9)
C58 0.0349(18) 0.0264(16) 0.0324(16) -0.0015(13) 0.0086(14) -0.0135(14)
P60 0.0276(4) 0.0170(3) 0.0139(3) -0.0005(3) 0.0047(3) -0.0002(3)
F61 0.0325(10) 0.0201(8) 0.0253(8) -0.0078(7) 0.0034(7) -0.0018(7)
F62 0.0377(10) 0.0307(9) 0.0202(8) 0.0018(7) 0.0128(7) 0.0045(8)
F63 0.0402(11) 0.0187(8) 0.0252(9) 0.0032(7) 0.0075(8) 0.0072(7)
F64 0.0451(11) 0.0330(10) 0.0252(9) 0.0050(7) 0.0186(8) 0.0017(8)
F65 0.0328(10) 0.0320(9) 0.0237(8) 0.0078(7) 0.0091(7) 0.0113(8)
F66 0.0368(11) 0.0369(11) 0.0332(10) -0.0124(8) 0.0054(8) -0.0133(9)
P70 0.0223(4) 0.0262(4) 0.0122(3) -0.0001(3) 0.0035(3) -0.0049(3)
F71 0.0563(13) 0.0287(10) 0.0395(11) 0.0067(8) 0.0188(10) 0.0011(9)
F72 0.0291(10) 0.0631(13) 0.0176(8) -0.0133(8) 0.0043(7) -0.0154(9)
F73 0.0377(11) 0.0387(10) 0.0274(9) -0.0126(8) 0.0180(8) -0.0149(8)
F74 0.0280(10) 0.0500(12) 0.0223(9) -0.0055(8) -0.0007(7) -0.0126(9)
F75 0.0322(10) 0.0557(13) 0.0276(9) -0.0009(8) 0.0159(8) -0.0024(9)
F76 0.0380(11) 0.0367(11) 0.0497(12) 0.0189(9) 0.0142(9) 0.0028(9)
O80 0.017(10) 0.041(12) 0.030(11) -0.008(9) -0.001(8) 0.007(9)

loop_
_atom_type_symbol
_atom_type_description
_atom_type_scat_dispersion_real
_atom_type_scat_dispersion_imag
_atom_type_scat_source
C C 0.0033 0.0016 'International Tables Vol C Tables 4.2.6.8 and 6.1.1.4'
H H 0.0000 0.0000 'International Tables Vol C Tables 4.2.6.8 and 6.1.1.4'
N N 0.0061 0.0033 'International Tables Vol C Tables 4.2.6.8 and 6.1.1.4'
O O 0.0106 0.0060 'International Tables Vol C Tables 4.2.6.8 and 6.1.1.4'
F F 0.0171 0.0103 'International Tables Vol C Tables 4.2.6.8 and 6.1.1.4'
P P 0.1023 0.0942 'International Tables Vol C Tables 4.2.6.8 and 6.1.1.4'
Cr Cr 0.3209 0.6236 'International Tables Vol C Tables 4.2.6.8 and 6.1.1.4'

loop_
_exptl_crystal_face_index_h
_exptl_crystal_face_index_k
_exptl_crystal_face_index_l
_exptl_crystal_face_perp_dist
0.00 -1.00 0.00 0.1000
0.00 1.00 0.00 0.1000
1.00 0.00 -2.00 0.0800
1.00 0.00 0.00 0.0300
-1.00 0.00 0.00 0.0500
-1.00 2.00 2.00 0.0600
-1.00 -2.00 2.00 0.1300
1.00 1.00 -2.00 0.1000

loop_
_geom_angle_atom_site_label_1
_geom_angle_atom_site_label_2
_geom_angle_atom_site_label_3
_geom_angle
N38 Cr1 N8 178.01(9)
N38 Cr1 N40 77.85(9)
N8 Cr1 N40 100.19(9)
N38 Cr1 N10 102.21(8)
N8 Cr1 N10 77.25(8)
N40 Cr1 N10 88.85(9)
N38 Cr1 N31 78.03(9)
N8 Cr1 N31 103.93(9)
N40 Cr1 N31 155.86(8)
N10 Cr1 N31 97.17(9)
N38 Cr1 N1 103.83(9)
N8 Cr1 N1 76.79(8)
N40 Cr1 N1 98.55(9)
N10 Cr1 N1 153.87(8)
N31 Cr1 N1 86.27(9)
C2 N1 C21 124.1(2)
C2 N1 Cr1 116.18(18)
C21 N1 Cr1 118.83(16)
N1 C2 C20 127.8(2)
N1 C2 C3 113.8(2)
C20 C2 C3 118.4(2)
N8 C3 C4 120.2(2)
N8 C3 C2 112.1(2)
C4 C3 C2 127.7(2)
C3 C4 C5 118.5(2)
C6 C5 C4 120.6(2)
C5 C6 C7 118.1(2)
N8 C7 C6 120.6(2)
N8 C7 C9 112.9(2)
C6 C7 C9 126.3(2)
C3 N8 C7 121.8(2)
C3 N8 Cr1 119.82(16)
C7 N8 Cr1 118.25(17)
N10 C9 C7 113.9(2)
N10 C9 C19 126.4(2)
C7 C9 C19 119.7(2)
C9 N10 C11 120.3(2)
C9 N10 Cr1 116.54(17)
C11 N10 Cr1 123.05(15)
C12 C11 C16 120.2(2)
C12 C11 N10 120.9(2)
C16 C11 N10 118.9(2)
C11 C12 C13 120.6(3)
C12 C13 C14 119.3(2)
O17 C14 C13 124.3(2)
O17 C14 C15 115.7(2)
C13 C14 C15 120.0(2)
C16 C15 C14 120.5(3)
C15 C16 C11 119.5(2)
C14 O17 C18 117.9(2)
C22 C21 C26 119.3(2)
C22 C21 N1 122.8(3)
C26 C21 N1 117.7(2)
C21 C22 C23 120.6(3)
C24 C23 C22 119.7(2)
O27 C24 C23 124.6(2)
O27 C24 C25 115.4(2)
C23 C24 C25 120.0(2)
C26 C25 C24 119.8(3)
C25 C26 C21 120.7(2)
C24 O27 C28 116.8(2)
C32 N31 C51 121.9(2)
C32 N31 Cr1 115.25(18)
C51 N31 Cr1 122.57(16)
N31 C32 C33 114.1(2)
N31 C32 C50 125.7(2)
C33 C32 C50 120.2(2)
N38 C33 C34 120.8(2)
N38 C33 C32 112.5(2)
C34 C33 C32 126.8(3)
C33 C34 C35 119.1(3)
C36 C35 C34 120.2(3)
C35 C36 C37 119.1(3)
N38 C37 C36 120.6(2)
N38 C37 C39 111.7(2)
C36 C37 C39 127.8(3)
C33 N38 C37 120.1(2)
C33 N38 Cr1 119.95(17)
C37 N38 Cr1 119.88(17)
N40 C39 C37 113.8(2)
N40 C39 C49 124.5(2)
C37 C39 C49 121.7(2)
C39 N40 C41 120.8(2)
C39 N40 Cr1 116.59(18)
C41 N40 Cr1 122.13(17)
C46 C41 C42 119.6(2)
C46 C41 N40 119.7(2)
C42 C41 N40 120.6(2)
C41 C42 C43 120.9(3)
C44 C43 C42 119.3(2)
O47 C44 C43 124.9(2)
O47 C44 C45 115.1(2)
C43 C44 C45 120.0(2)
C46 C45 C44 120.5(3)
C41 C46 C45 119.8(2)
C44 O47 C48 117.0(2)
C52 C51 C56 118.6(2)
C52 C51 N31 123.4(2)
C56 C51 N31 118.0(2)
C53 C52 C51 121.2(2)
C52 C53 C54 119.3(2)
O57 C54 C53 124.9(2)
O57 C54 C55 115.2(2)
C53 C54 C55 119.9(2)
C56 C55 C54 120.0(2)
C55 C56 C51 121.0(2)
C54 O57 C58 116.8(2)
F66 P60 F64 90.68(10)
F66 P60 F65 90.62(10)
F64 P60 F65 90.02(9)
F66 P60 F62 90.34(10)
F64 P60 F62 178.94(11)
F65 P60 F62 90.27(9)
F66 P60 F63 90.55(10)
F64 P60 F63 89.97(9)
F65 P60 F63 178.82(11)
F62 P60 F63 89.71(9)
F66 P60 F61 179.89(12)
F64 P60 F61 89.43(10)
F65 P60 F61 89.38(9)
F62 P60 F61 89.55(10)
F63 P60 F61 89.45(9)
F74 P70 F75 90.77(10)
F74 P70 F76 90.22(11)
F75 P70 F76 90.20(11)
F74 P70 F71 89.82(10)
F75 P70 F71 90.50(11)
F76 P70 F71 179.30(12)
F74 P70 F72 178.84(11)
F75 P70 F72 90.29(10)
F76 P70 F72 90.22(11)
F71 P70 F72 89.73(11)
F74 P70 F73 89.88(10)
F75 P70 F73 179.33(10)
F76 P70 F73 89.63(11)
F71 P70 F73 89.67(10)
F72 P70 F73 89.05(10)

loop_
_geom_bond_atom_site_label_1
_geom_bond_atom_site_label_2
_geom_bond_distance
Cr1 N38 1.917(2)
Cr1 N8 1.985(2)
Cr1 N40 2.028(2)
Cr1 N10 2.066(2)
Cr1 N31 2.074(2)
Cr1 N1 2.091(2)
N1 C2 1.302(3)
N1 C21 1.437(3)
C2 C20 1.488(4)
C2 C3 1.493(4)
C3 N8 1.341(3)
C3 C4 1.386(4)
C4 C5 1.394(4)
C5 C6 1.383(4)
C6 C7 1.390(3)
C7 N8 1.346(3)
C7 C9 1.474(4)
C9 N10 1.309(3)
C9 C19 1.488(3)
N10 C11 1.446(3)
C11 C12 1.383(4)
C11 C16 1.391(4)
C12 C13 1.389(4)
C13 C14 1.390(4)
C14 O17 1.362(3)
C14 C15 1.392(4)
C15 C16 1.381(4)
O17 C18 1.428(3)
C21 C22 1.386(4)
C21 C26 1.388(4)
C22 C23 1.393(4)
C23 C24 1.381(4)
C24 O27 1.368(3)
C24 C25 1.397(4)
C25 C26 1.381(3)
O27 C28 1.442(4)
N31 C32 1.321(3)
N31 C51 1.431(3)
C32 C33 1.451(4)
C32 C50 1.493(4)
C33 N38 1.367(3)
C33 C34 1.389(3)
C34 C35 1.397(4)
C35 C36 1.380(4)
C36 C37 1.400(4)
C37 N38 1.369(3)
C37 C39 1.440(4)
C39 N40 1.322(3)
C39 C49 1.494(4)
N40 C41 1.443(3)
C41 C46 1.382(4)
C41 C42 1.385(4)
C42 C43 1.393(4)
C43 C44 1.381(4)
C44 O47 1.370(3)
C44 C45 1.390(4)
C45 C46 1.388(4)
O47 C48 1.430(3)
C51 C52 1.392(4)
C51 C56 1.400(3)
C52 C53 1.391(4)
C53 C54 1.392(4)
C54 O57 1.367(3)
C54 C55 1.404(4)
C55 C56 1.372(4)
O57 C58 1.437(3)
P60 F66 1.5928(18)
P60 F64 1.6006(18)
P60 F65 1.6035(17)
P60 F62 1.6062(17)
P60 F63 1.6081(17)
P60 F61 1.6183(17)
P70 F74 1.5938(17)
P70 F75 1.5941(19)
P70 F76 1.5956(19)
P70 F71 1.5996(19)
P70 F72 1.6041(17)
P70 F73 1.6081(18)
